data_1544963
loop_
_publ_author_name
'Sagawa, Naoya'
'Moriya, Hiroki'
'Hosokawa, Seijiro'

_publ_section_title
;
 Syn Selective Vinylogous Mukaiyama Aldol Reaction Using Z,E-Vinylketene
 N,O-Acetal with Acetals.
;
_journal_issue 1
_journal_name_full 'Organic letters'
_journal_page_first 250
_journal_page_last 253
_journal_paper_doi 10.1021/acs.orglett.6b03549
_journal_volume 19
_journal_year 2017
_chemical_absolute_configuration 'CHOOSE rm ad rmad syn or unk'
_chemical_formula_moiety 'C16 H27 N O4'
_chemical_formula_sum 'C16 H27 N O4'
_chemical_formula_weight 297.39
_space_group_crystal_system monoclinic
_space_group_IT_number 4
_space_group_name_Hall 'P 2yb'
_space_group_name_H-M_alt 'P 1 21 1'
_symmetry_space_group_name_Hall 'P 2yb'
_symmetry_space_group_name_H-M 'P 1 21 1'
_atom_sites_solution_hydrogens geom
_atom_sites_solution_primary direct
_atom_sites_solution_secondary difmap
_cell_angle_alpha 90.0000
_cell_angle_beta 112.684(3)
_cell_angle_gamma 90.0000
_cell_formula_units_Z 2
_cell_length_a 7.8462(4)
_cell_length_b 11.0660(5)
_cell_length_c 10.6654(6)
_cell_measurement_reflns_used 5795
_cell_measurement_temperature 173
_cell_measurement_theta_max 68.09
_cell_measurement_theta_min 4.00
_cell_volume 854.40(8)
_computing_cell_refinement 'RAPID AUTO'
_computing_data_collection 'RAPID AUTO (Rigaku, ????)'
_computing_data_reduction 'RAPID AUTO'
_computing_molecular_graphics 'CrystalStructure 4.2'
_computing_publication_material 'CrystalStructure 4.2 (Rigaku, 2015)'
_computing_structure_refinement 'SHELXL Version 2014/6 (Sheldrick, 2008)'
_computing_structure_solution 'SHELXT Version 2014/4 (Sheldrick, 2014)'
_diffrn_ambient_temperature 173
_diffrn_detector_area_resol_mean 10.000
_diffrn_measured_fraction_theta_full 0.999
_diffrn_measured_fraction_theta_max 0.999
_diffrn_measurement_device_type 'Rigaku R-AXIS RAPID'
_diffrn_measurement_method \w
_diffrn_radiation_type 'Cu K\a'
_diffrn_radiation_wavelength 1.54187
_diffrn_reflns_av_R_equivalents 0.0640
_diffrn_reflns_Laue_measured_fraction_full 0.999
_diffrn_reflns_Laue_measured_fraction_max 0.999
_diffrn_reflns_limit_h_max 9
_diffrn_reflns_limit_h_min -9
_diffrn_reflns_limit_k_max 13
_diffrn_reflns_limit_k_min -13
_diffrn_reflns_limit_l_max 12
_diffrn_reflns_limit_l_min -12
_diffrn_reflns_number 9776
_diffrn_reflns_point_group_measured_fraction_full 0.961
_diffrn_reflns_point_group_measured_fraction_max 0.958
_diffrn_reflns_theta_full 67.687
_diffrn_reflns_theta_max 68.163
_diffrn_reflns_theta_min 4.493
_diffrn_standards_number 0
_exptl_absorpt_coefficient_mu 0.668
_exptl_absorpt_correction_T_max 0.935
_exptl_absorpt_correction_T_min 0.713
_exptl_absorpt_correction_type multi-scan
_exptl_absorpt_process_details 'ABSCOR (Rigaku, 1995)'
_exptl_crystal_colour colorless
_exptl_crystal_density_diffrn 1.156
_exptl_crystal_density_method 'not measured'
_exptl_crystal_description block
_exptl_crystal_F_000 324.00
_exptl_crystal_size_max 0.500
_exptl_crystal_size_mid 0.100
_exptl_crystal_size_min 0.100
_refine_diff_density_max 0.34
_refine_diff_density_min -0.40
_refine_ls_abs_structure_details
;
 Flack x determined using 582 quotients [(I+)-(I-)]/[(I+)+(I-)]
 (Parsons, Flack and Wagner, Acta Cryst. B69 (2013) 249-259).
;
_refine_ls_abs_structure_Flack 0.07(18)
_refine_ls_extinction_method none
_refine_ls_goodness_of_fit_ref 1.139
_refine_ls_hydrogen_treatment constr
_refine_ls_number_parameters 190
_refine_ls_number_reflns 3006
_refine_ls_number_restraints 1
_refine_ls_R_factor_all 0.1463
_refine_ls_R_factor_gt 0.0683
_refine_ls_shift/su_max 0.000
_refine_ls_structure_factor_coef Fsqd
_refine_ls_weighting_details 'w = 1/[\s^2^(Fo^2^)+(0.0382P)^2^+1.5182P] where P=(Fo^2^+2Fc^2^)/3'
_refine_ls_weighting_scheme calc
_refine_ls_wR_factor_gt 0.1375
_refine_ls_wR_factor_ref 0.2071
_reflns_Friedel_coverage 0.816
_reflns_Friedel_fraction_full 0.919
_reflns_Friedel_fraction_max 0.912
_reflns_number_gt 1677
_reflns_number_total 3006
_reflns_threshold_expression F^2^>2.0\s(F^2^)
_cod_data_source_file ol6b03549_si_003.cif
_cod_data_source_block 20150619Moriya
_cod_depositor_comments 'Adding full bibliography for 1544963.cif.'
_cod_database_code 1544963
_shelxl_version_number 2014/6

loop_
_space_group_symop_id
_space_group_symop_operation_xyz
1 +X,+Y,+Z
2 -X,1/2+Y,-Z

loop_
_atom_site_label
_atom_site_type_symbol
_atom_site_fract_x
_atom_site_fract_y
_atom_site_fract_z
_atom_site_U_iso_or_equiv
_atom_site_adp_type
_atom_site_occupancy
_atom_site_site_symmetry_order
_atom_site_calc_flag
_atom_site_refinement_flags_posn
_atom_site_refinement_flags_adp
O1 O 1.0511(7) 0.6157(5) 0.2679(5) 0.0484(14) Uani 1 1 d . .
O2 O 0.4445(7) 0.5682(5) 0.1208(5) 0.0529(15) Uani 1 1 d . .
O4 O 0.9784(8) 0.5398(6) 0.4350(5) 0.0610(18) Uani 1 1 d . .
O22 O 0.1786(9) 0.2134(7) 0.2587(6) 0.070(2) Uani 1 1 d . .
N3 N 0.7499(8) 0.6048(6) 0.2288(6) 0.0424(17) Uani 1 1 d . .
C6 C 0.7573(10) 0.6796(7) 0.1141(7) 0.0381(18) Uani 1 1 d . .
H6 H 0.6625 0.6491 0.0269 0.046 Uiso 1 1 calc R U
C7 C 0.5867(11) 0.5496(8) 0.2217(8) 0.0451(19) Uani 1 1 d . .
C8 C 0.5932(11) 0.4691(8) 0.3349(8) 0.048(2) Uani 1 1 d . .
H8 H 0.7057 0.4586 0.4114 0.057 Uiso 1 1 calc R U
C9 C 0.9506(10) 0.6439(8) 0.1212(7) 0.0410(18) Uani 1 1 d . .
C10 C 0.9298(11) 0.5815(9) 0.3211(8) 0.051(2) Uani 1 1 d . .
C11 C 0.4436(12) 0.4127(7) 0.3289(8) 0.049(2) Uani 1 1 d . .
H11 H 0.3348 0.4267 0.2504 0.059 Uiso 1 1 calc R U
C12 C 1.0597(11) 0.7404(8) 0.0844(9) 0.052(2) Uani 1 1 d . .
H12A H 0.9972 0.7612 -0.0119 0.062 Uiso 1 1 calc R U
H12B H 1.0687 0.8125 0.1400 0.062 Uiso 1 1 calc R U
H12C H 1.1840 0.7101 0.1013 0.062 Uiso 1 1 calc R U
C13 C 0.4264(12) 0.3277(8) 0.4342(8) 0.050(2) Uani 1 1 d . .
H13 H 0.3304 0.3624 0.4639 0.060 Uiso 1 1 calc R U
C14 C 0.7214(11) 0.8147(7) 0.1291(8) 0.0456(19) Uani 1 1 d . .
H14 H 0.7643 0.8598 0.0654 0.055 Uiso 1 1 calc R U
C15 C 0.9422(11) 0.5290(7) 0.0427(8) 0.049(2) Uani 1 1 d . .
H15A H 0.8766 0.5445 -0.0547 0.058 Uiso 1 1 calc R U
H15B H 1.0679 0.5013 0.0600 0.058 Uiso 1 1 calc R U
H15C H 0.8766 0.4667 0.0718 0.058 Uiso 1 1 calc R U
C16 C 0.3543(13) 0.2041(9) 0.3696(9) 0.058(2) Uani 1 1 d . .
H16 H 0.3398 0.1509 0.4407 0.070 Uiso 1 1 calc R U
C17 C 0.5187(11) 0.8421(9) 0.0872(10) 0.059(3) Uani 1 1 d . .
H17A H 0.5023 0.9287 0.0983 0.071 Uiso 1 1 calc R U
H17B H 0.4524 0.8194 -0.0081 0.071 Uiso 1 1 calc R U
H17C H 0.4697 0.7959 0.1444 0.071 Uiso 1 1 calc R U
C18 C 0.6009(13) 0.3135(10) 0.5604(9) 0.065(3) Uani 1 1 d . .
H18A H 0.5782 0.2572 0.6232 0.078 Uiso 1 1 calc R U
H18B H 0.6999 0.2818 0.5351 0.078 Uiso 1 1 calc R U
H18C H 0.6377 0.3922 0.6047 0.078 Uiso 1 1 calc R U
C19 C 0.8296(13) 0.8653(9) 0.2724(9) 0.062(3) Uani 1 1 d . .
H19A H 0.9613 0.8474 0.2994 0.074 Uiso 1 1 calc R U
H19B H 0.8119 0.9530 0.2721 0.074 Uiso 1 1 calc R U
H19C H 0.7846 0.8278 0.3370 0.074 Uiso 1 1 calc R U
C20 C 0.0282(13) 0.2291(12) 0.2990(10) 0.080(3) Uani 1 1 d . .
H20A H -0.0868 0.2347 0.2182 0.096 Uiso 1 1 calc R U
H20B H 0.0213 0.1599 0.3543 0.096 Uiso 1 1 calc R U
H20C H 0.0457 0.3034 0.3525 0.096 Uiso 1 1 calc R U
C21 C 0.4817(15) 0.1410(11) 0.3130(10) 0.079(3) Uani 1 1 d . .
H21A H 0.6047 0.1321 0.3852 0.095 Uiso 1 1 calc R U
H21B H 0.4318 0.0609 0.2789 0.095 Uiso 1 1 calc R U
H21C H 0.4906 0.1891 0.2387 0.095 Uiso 1 1 calc R U

loop_
_atom_site_aniso_label
_atom_site_aniso_U_11
_atom_site_aniso_U_22
_atom_site_aniso_U_33
_atom_site_aniso_U_23
_atom_site_aniso_U_13
_atom_site_aniso_U_12
O1 0.037(3) 0.062(4) 0.044(3) 0.002(3) 0.013(2) 0.003(3)
O2 0.042(3) 0.061(4) 0.050(3) 0.011(3) 0.011(3) -0.002(3)
O4 0.055(3) 0.081(5) 0.040(3) 0.009(3) 0.011(3) -0.004(3)
O22 0.062(4) 0.091(6) 0.054(4) 0.004(4) 0.016(3) -0.020(4)
N3 0.032(3) 0.051(5) 0.041(3) 0.011(3) 0.010(3) 0.000(3)
C6 0.040(4) 0.040(5) 0.036(4) 0.007(3) 0.016(3) 0.004(3)
C7 0.049(4) 0.046(5) 0.048(4) 0.004(4) 0.027(4) -0.005(4)
C8 0.048(5) 0.051(5) 0.047(5) 0.011(4) 0.021(4) -0.003(4)
C9 0.035(4) 0.049(5) 0.033(4) -0.001(4) 0.007(3) 0.003(4)
C10 0.045(4) 0.060(6) 0.049(5) 0.003(4) 0.018(4) 0.003(4)
C11 0.051(5) 0.046(5) 0.052(5) 0.008(4) 0.021(4) -0.002(4)
C12 0.052(5) 0.048(5) 0.062(5) 0.008(5) 0.030(4) -0.005(4)
C13 0.054(5) 0.056(6) 0.036(4) 0.007(4) 0.014(4) -0.004(4)
C14 0.045(4) 0.041(5) 0.051(5) 0.004(4) 0.020(4) 0.005(4)
C15 0.054(5) 0.042(5) 0.054(5) -0.010(4) 0.024(4) -0.002(4)
C16 0.058(6) 0.059(6) 0.052(5) 0.003(5) 0.014(4) -0.007(5)
C17 0.051(5) 0.054(6) 0.075(7) 0.002(5) 0.027(5) 0.007(5)
C18 0.064(6) 0.079(7) 0.044(5) 0.007(5) 0.011(4) 0.000(5)
C19 0.062(6) 0.054(6) 0.068(7) -0.014(5) 0.023(5) -0.003(5)
C20 0.064(7) 0.106(9) 0.068(7) 0.006(7) 0.023(5) -0.011(7)
C21 0.097(8) 0.067(7) 0.074(7) -0.013(6) 0.034(6) 0.004(6)

loop_
_atom_type_symbol
_atom_type_description
_atom_type_scat_dispersion_real
_atom_type_scat_dispersion_imag
_atom_type_scat_source
C C 0.0181 0.0091
;
International Tables for Crystallography
(Vol. C, Tables 4.2.6.8 and 6.1.1.4)
;
H H 0.0000 0.0000
;
International Tables for Crystallography
(Vol. C, Table 6.1.1.4)
;
N N 0.0311 0.0180
;
International Tables for Crystallography
(Vol. C, Tables 4.2.6.8 and 6.1.1.4)
;
O O 0.0492 0.0322
;
International Tables for Crystallography
(Vol. C, Tables 4.2.6.8 and 6.1.1.4)
;

loop_
_geom_angle_atom_site_label_1
_geom_angle_atom_site_label_2
_geom_angle_atom_site_label_3
_geom_angle
C10 O1 C9 109.3(6)
C20 O22 C16 114.1(7)
C7 N3 C10 127.9(7)
C7 N3 C6 121.5(6)
C10 N3 C6 109.3(6)
N3 C6 C14 112.7(6)
N3 C6 C9 99.5(6)
C14 C6 C9 117.4(7)
N3 C6 H6 108.9
C14 C6 H6 108.9
C9 C6 H6 108.9
O2 C7 N3 118.6(7)
O2 C7 C8 123.0(7)
N3 C7 C8 118.4(7)
C11 C8 C7 119.8(8)
C11 C8 H8 120.1
C7 C8 H8 120.1
O1 C9 C15 107.4(6)
O1 C9 C12 107.3(6)
C15 C9 C12 111.0(6)
O1 C9 C6 102.6(6)
C15 C9 C6 110.9(6)
C12 C9 C6 116.8(7)
O4 C10 O1 122.1(7)
O4 C10 N3 128.0(8)
O1 C10 N3 109.9(7)
C8 C11 C13 126.6(8)
C8 C11 H11 116.7
C13 C11 H11 116.7
C9 C12 H12A 109.5
C9 C12 H12B 109.5
H12A C12 H12B 109.5
C9 C12 H12C 109.5
H12A C12 H12C 109.5
H12B C12 H12C 109.5
C11 C13 C18 114.6(7)
C11 C13 C16 110.1(7)
C18 C13 C16 110.9(8)
C11 C13 H13 106.9
C18 C13 H13 106.9
C16 C13 H13 106.9
C17 C14 C6 112.2(7)
C17 C14 C19 109.6(7)
C6 C14 C19 113.8(7)
C17 C14 H14 107.0
C6 C14 H14 107.0
C19 C14 H14 107.0
C9 C15 H15A 109.5
C9 C15 H15B 109.5
H15A C15 H15B 109.5
C9 C15 H15C 109.5
H15A C15 H15C 109.5
H15B C15 H15C 109.5
O22 C16 C21 106.0(8)
O22 C16 C13 112.1(7)
C21 C16 C13 113.7(8)
O22 C16 H16 108.3
C21 C16 H16 108.3
C13 C16 H16 108.3
C14 C17 H17A 109.5
C14 C17 H17B 109.5
H17A C17 H17B 109.5
C14 C17 H17C 109.5
H17A C17 H17C 109.5
H17B C17 H17C 109.5
C13 C18 H18A 109.5
C13 C18 H18B 109.5
H18A C18 H18B 109.5
C13 C18 H18C 109.5
H18A C18 H18C 109.5
H18B C18 H18C 109.5
C14 C19 H19A 109.5
C14 C19 H19B 109.5
H19A C19 H19B 109.5
C14 C19 H19C 109.5
H19A C19 H19C 109.5
H19B C19 H19C 109.5
O22 C20 H20A 109.5
O22 C20 H20B 109.5
H20A C20 H20B 109.5
O22 C20 H20C 109.5
H20A C20 H20C 109.5
H20B C20 H20C 109.5
C16 C21 H21A 109.5
C16 C21 H21B 109.5
H21A C21 H21B 109.5
C16 C21 H21C 109.5
H21A C21 H21C 109.5
H21B C21 H21C 109.5

loop_
_geom_bond_atom_site_label_1
_geom_bond_atom_site_label_2
_geom_bond_distance
O1 C10 1.337(9)
O1 C9 1.488(8)
O2 C7 1.233(9)
O4 C10 1.216(9)
O22 C20 1.414(10)
O22 C16 1.433(10)
N3 C7 1.394(9)
N3 C10 1.398(9)
N3 C6 1.497(9)
C6 C14 1.540(11)
C6 C9 1.541(10)
C6 H6 1.0000
C7 C8 1.485(10)
C8 C11 1.310(11)
C8 H8 0.9500
C9 C15 1.509(11)
C9 C12 1.513(10)
C11 C13 1.510(11)
C11 H11 0.9500
C12 H12A 0.9800
C12 H12B 0.9800
C12 H12C 0.9800
C13 C18 1.514(10)
C13 C16 1.537(12)
C13 H13 1.0000
C14 C17 1.508(10)
C14 C19 1.540(11)
C14 H14 1.0000
C15 H15A 0.9800
C15 H15B 0.9800
C15 H15C 0.9800
C16 C21 1.522(13)
C16 H16 1.0000
C17 H17A 0.9800
C17 H17B 0.9800
C17 H17C 0.9800
C18 H18A 0.9800
C18 H18B 0.9800
C18 H18C 0.9800
C19 H19A 0.9800
C19 H19B 0.9800
C19 H19C 0.9800
C20 H20A 0.9800
C20 H20B 0.9800
C20 H20C 0.9800
C21 H21A 0.9800
C21 H21B 0.9800
C21 H21C 0.9800

loop_
_geom_torsion_atom_site_label_1
_geom_torsion_atom_site_label_2
_geom_torsion_atom_site_label_3
_geom_torsion_atom_site_label_4
_geom_torsion
C7 N3 C6 C14 92.1(9)
C10 N3 C6 C14 -100.1(8)
C7 N3 C6 C9 -142.8(7)
C10 N3 C6 C9 25.0(8)
C10 N3 C7 O2 -168.7(8)
C6 N3 C7 O2 -3.4(11)
C10 N3 C7 C8 10.1(12)
C6 N3 C7 C8 175.4(7)
O2 C7 C8 C11 1.1(13)
N3 C7 C8 C11 -177.6(8)
C10 O1 C9 C15 -90.7(8)
C10 O1 C9 C12 149.8(7)
C10 O1 C9 C6 26.2(8)
N3 C6 C9 O1 -29.3(7)
C14 C6 C9 O1 92.5(7)
N3 C6 C9 C15 85.1(7)
C14 C6 C9 C15 -153.1(7)
N3 C6 C9 C12 -146.4(7)
C14 C6 C9 C12 -24.5(10)
C9 O1 C10 O4 171.0(8)
C9 O1 C10 N3 -10.8(9)
C7 N3 C10 O4 -25.2(15)
C6 N3 C10 O4 168.0(9)
C7 N3 C10 O1 156.7(8)
C6 N3 C10 O1 -10.1(9)
C7 C8 C11 C13 179.7(8)
C8 C11 C13 C18 3.0(13)
C8 C11 C13 C16 -122.8(10)
N3 C6 C14 C17 -79.1(8)
C9 C6 C14 C17 166.2(7)
N3 C6 C14 C19 46.1(9)
C9 C6 C14 C19 -68.7(9)
C20 O22 C16 C21 158.6(9)
C20 O22 C16 C13 -76.9(10)
C11 C13 C16 O22 -58.5(10)
C18 C13 C16 O22 173.6(7)
C11 C13 C16 C21 61.7(10)
C18 C13 C16 C21 -66.2(10)
